data_1000323
loop_
_publ_author_name
'Renaudin, J'
'Ferey, G'
'de Kozak, A'
'Samouel, M'
'Gredin, P'

_publ_section_title
;
Complex copper(II) fluorides: XIV. The average crystal structure
ofBa~10~Cu~12~FeF~47~
;
_journal_coden_ASTM EJSCE5
_journal_name_full
;
European Journal of Solid State Inorganic Chemistry
;
_journal_page_first 401
_journal_page_last 411
_journal_volume 30
_journal_year 1993
_chemical_formula_structural 'Ba10 Cu12 Fe F47'
_chemical_formula_sum 'Ba10 Cu12 F47 Fe'
_chemical_name_systematic 'Barium copper iron fluoride (10/12/1/47)'
_space_group_IT_number 12
_symmetry_cell_setting monoclinic
_symmetry_Int_Tables_number 12
_symmetry_space_group_name_Hall '-C 2y'
_symmetry_space_group_name_H-M 'C 1 2/m 1'
_cell_angle_alpha 90
_cell_angle_beta 109.92(2)
_cell_angle_gamma 90
_cell_formula_units_Z 2
_cell_length_a 15.447(5)
_cell_length_b 11.638(8)
_cell_length_c 11.809(2)
_cell_volume 1995.9
_refine_ls_R_factor_all 0.032
_cod_database_code 1000323

loop_
_symmetry_equiv_pos_as_xyz
x,y,z
x,-y,z
-x,-y,-z
-x,y,-z
1/2+x,1/2+y,z
1/2+x,1/2-y,z
1/2-x,1/2-y,-z
1/2-x,1/2+y,-z

loop_
_atom_site_aniso_label
_atom_site_aniso_U_11
_atom_site_aniso_U_12
_atom_site_aniso_U_13
_atom_site_aniso_U_22
_atom_site_aniso_U_23
_atom_site_aniso_U_33
Ba1 0.0142(3) -0.0010(2) 0.0039(2) 0.0281(3) 0.0002(2) 0.0109(3)
Ba2 0.0186(3) 0.0087(2) -0.0016(2) 0.0309(3) -0.0091(2) 0.0207(3)
Ba3 0.0165(3) 0. 0.0075(3) 0.0195(3) 0. 0.0139(3)
Cu1 0.0295(9) 0. 0.0109(7) 0.0206(7) 0. 0.0127(8)
Fe1 0.0295(9) 0. 0.0109(7) 0.0206(7) 0. 0.0127(8)
Cu2 0.0150(7) 0. .0000(5) 0.0159(6) 0. 0.0096(7)
Cu3 0.0158(7) 0. 0.0029(5) 0.0170(6) 0. 0.0103(7)
Cu4 0.0160(7) 0. 0.0035(5) 0.0171(7) 0. 0.0137(8)
Cu5 0.0119(13) 0. 0.0038(10) 0.0185(13) 0. 0.0158(14)
Cu6 0.0146(13) 0. 0.0054(10) 0.0175(13) 0. 0.0132(14)
Cu7 0.0182(14) 0. 0.0063(11) 0.0171(13) 0. 0.0099(14)
Cu8 0.0186(14) 0. 0.0067(11) 0.0193(14) 0. 0.0134(15)
Cu9 0.0123(13) 0. 0.0017(11) 0.0247(15) 0. 0.0158(15)
F1 0.0210(34) 0. -0.0038(25) 0.0283(35) 0. 0.0054(30)
F2 0.0400(44) 0. 0.0155(34) 0.0250(36) 0. 0.0177(40)
F3 0.0319(45) 0. 0.0046(33) 0.0738(66) 0. 0.0109(40)
F4 0.0229(40) 0. 0.0034(31) 0.0700(61) 0. 0.013(4)
F5 0.0258(42) 0. 0.0048(33) 0.044(5) 0. 0.0219(45)
F6 0.0828(72) 0. 0.0240(47) 0.0419(52) 0. 0.0184(47)
F7 0.0481(50) 0. -0.0180(38) 0.0199(37) 0. 0.0288(49)
F10 0.1710(156) 0. 0.0878(107) 0.1169(117) 0. 0.0701(93)
F11 0.0733(92) 0. -0.0263(58) 0.0346(67) 0. 0.0148(62)
F12 0.0256(26) -0.0030(18) 0.0038(19) 0.0179(23) -0.0001(19) 0.0141(25)
F13 0.0308(28) -0.007(2) 0.0086(21) 0.0200(24) -0.0052(21) 0.0212(26)
F14 0.0371(32) 0.0070(23) 0.0239(27) 0.0264(27) 0.0119(26) 0.0386(36)
F15 0.0722(49) -0.0301(35) 0.0253(36) 0.0462(37) -0.0151(32) 0.0346(39)
F16 0.0231(28) -0.0040(25) 0.0084(25) 0.0455(35) -0.0138(28) 0.0334(34)

loop_
_atom_site_label
_atom_site_type_symbol
_atom_site_symmetry_multiplicity
_atom_site_Wyckoff_symbol
_atom_site_fract_x
_atom_site_fract_y
_atom_site_fract_z
_atom_site_occupancy
_atom_site_attached_hydrogens
_atom_site_calc_flag
Ba1 Ba2+ 8 j 0.1882(1) 0.2199(1) 0.2974(1) 1. 0 d
Ba2 Ba2+ 8 j 0.3841(1) 0.2052(1) 0.0975(1) 1. 0 d
Ba3 Ba2+ 4 h 0. 0.2184(1) 0.5 1. 0 d
Cu1 Cu2+ 4 i 0.1130(1) 0. 0.0547(2) 0.5 0 d
Fe1 Fe3+ 4 i 0.1130(1) 0. 0.0547(2) 0.5 0 d
Cu2 Cu2+ 4 i 0.1912(1) 0. 0.5432(1) 1. 0 d
Cu3 Cu2+ 4 i 0.0093(1) 0. 0.7339(1) 1. 0 d
Cu4 Cu2+ 4 i 0.2335(1) 0. 0.8382(1) 1. 0 d
Cu5 Cu2+ 4 i 0.3820(2) 0. 0.4455(3) 0.5 0 d
Cu6 Cu2+ 4 i 0.6339(2) 0. 0.6696(3) 0.5 0 d
Cu7 Cu2+ 4 i 0.5871(2) 0. 0.3854(3) 0.5 0 d
Cu8 Cu2+ 4 i 0.5615(2) 0. 0.1120(3) 0.5 0 d
Cu9 Cu2+ 4 i 0.4317(2) 0. 0.7340(3) 0.5 0 d
F1 F1- 4 i 0.0610(4) 0. 0.4368(6) 1. 0 d
F2 F1- 4 i 0.1141(5) 0. 0.2164(7) 1. 0 d
F3 F1- 4 i 0.1067(5) 0. 0.8913(7) 1. 0 d
F4 F1- 4 i 0.1330(5) 0. 0.6851(7) 1. 0 d
F5 F1- 4 i 0.3072(5) 0. 0.6923(7) 1. 0 d
F6 F1- 4 i 0.2686(7) 0. 0.4184(8) 1. 0 d
F7 F1- 4 i 0.3414(6) 0. 0.9797(8) 1. 0 d
F8 F1- 4 i 0.5672(5) 0. 0.7790(11) 0.5 0 d
F9 F1- 4 i 0.5672(9) 0. 0.7790(11) 0.5 0 d
F10 F1- 4 g 0. 0.1096(13) 0. 1. 0 d
F11 F1- 2 d 0. 0.5 0.5 1. 0 d
F12 F1- 8 j 0.1876(3) 0.1612(4) 0.5297(4) 1. 0 d
F13 F1- 8 j 0.0016(3) 0.1627(4) 0.7309(5) 1. 0 d
F14 F1- 8 j 0.2367(4) 0.1611(4) 0.8461(6) 1. 0 d
F15 F1- 8 j 0.1950(5) 0.1312(5) 0.0853(6) 1. 0 d
F16 F1- 8 j 0.3679(4) 0.1527(5) 0.3290(5) 1. 0 d
F17 F1- 8 j 0.4116(11) 0.1578(10) 0.6110(14) 0.5 0 d
F18 F1- 8 j 0.5919(12) 0.8819(11) 0.4059(19) 0.5 0 d
F19 F1- 8 j 0.4436(11) 0.1316(12) 0.8464(12) 0.5 0 d
F20 F1- 8 j 0.5616(9) 0.8381(9) 0.1086(10) 0.5 0 d

loop_
_atom_type_symbol
_atom_type_oxidation_number
Ba2+ 2.000
Cu2+ 2.000
Fe3+ 3.000
F1- -1.000
